data_2238163
loop_
_publ_author_name
'Moreno-Fuquen, Rodolfo'
'Castillo, Juan C.'
'Abonia, Rodrigo'
'Ellena, Javier'
'Tenorio, Juan C.'

_publ_section_title
;
 (+-)-3-(5-Amino-3-methyl-1-phenyl-1<i>H</i>-pyrazol-4-yl)-2-benzofuran-1(3<i>H</i>)-one
;
_journal_coeditor_code GG2119
_journal_issue 7
_journal_name_full 'Acta Crystallographica Section E'
_journal_page_first o1181
_journal_page_last o1182
_journal_paper_doi 10.1107/S1600536813017479
_journal_volume 69
_journal_year 2013
_chemical_formula_iupac 'C18 H15 N3 O2'
_chemical_formula_moiety 'C18 H15 N3 O2'
_chemical_formula_sum 'C18 H15 N3 O2'
_chemical_formula_weight 305.33
_chemical_melting_point 464.0(10)
_chemical_name_common (+-)-3-(5-Amino-3-methyl-1-phenyl-1<i>H</i>-pyrazol-4-yl)-2-benzofuran-1(3<i>H</i>)-one
_space_group_IT_number 14
_symmetry_cell_setting monoclinic
_symmetry_space_group_name_Hall '-P 2ybc'
_symmetry_space_group_name_H-M 'P 1 21/c 1'
_atom_sites_solution_hydrogens geom
_atom_sites_solution_primary direct
_atom_sites_solution_secondary difmap
_audit_creation_method SHELXL-97
_cell_angle_alpha 90.00
_cell_angle_beta 123.257(2)
_cell_angle_gamma 90.00
_cell_formula_units_Z 4
_cell_length_a 10.0451(2)
_cell_length_b 15.0631(5)
_cell_length_c 12.2008(4)
_cell_measurement_reflns_used 14996
_cell_measurement_temperature 295
_cell_measurement_theta_max 27.485
_cell_measurement_theta_min 2.546
_cell_volume 1543.75(9)
_computing_cell_refinement 'SCALEPACK (Otwinowski & Minor, 1997)'
_computing_data_collection 'COLLECT (Nonius, 2000)'
_computing_data_reduction 'DENZO and SCALEPACK (Otwinowski & Minor, 1997)'
_computing_molecular_graphics 'ORTEP-3 for Windows (Farrugia, 2012) and Mercury (Macrae <i>et al.</i>, 2006)'
_computing_publication_material 'WinGX (Farrugia, 2012)'
_computing_structure_refinement 'SHELXL97 (Sheldrick, 2008)'
_computing_structure_solution 'SHELXS97 (Sheldrick, 2008)'
_diffrn_ambient_temperature 295
_diffrn_measured_fraction_theta_full 0.997
_diffrn_measured_fraction_theta_max 0.977
_diffrn_measurement_device '95mm CCD camera on \k-goniostat'
_diffrn_measurement_device_type 'Nonius KappaCCD'
_diffrn_measurement_method 'CCD rotation images, thick slices'
_diffrn_radiation_monochromator graphite
_diffrn_radiation_source 'fine-focus sealed tube'
_diffrn_radiation_type MoK\a
_diffrn_radiation_wavelength 0.71073
_diffrn_reflns_av_R_equivalents 0.0428
_diffrn_reflns_av_sigmaI/netI 0.0366
_diffrn_reflns_limit_h_max 12
_diffrn_reflns_limit_h_min -13
_diffrn_reflns_limit_k_max 19
_diffrn_reflns_limit_k_min -19
_diffrn_reflns_limit_l_max 12
_diffrn_reflns_limit_l_min -15
_diffrn_reflns_number 15125
_diffrn_reflns_theta_full 26.00
_diffrn_reflns_theta_max 27.49
_diffrn_reflns_theta_min 3.35
_diffrn_standards_number 0
_exptl_absorpt_coefficient_mu 0.088
_exptl_absorpt_correction_type none
_exptl_crystal_colour white
_exptl_crystal_density_diffrn 1.314
_exptl_crystal_density_method 'not measured'
_exptl_crystal_description block
_exptl_crystal_F_000 640
_exptl_crystal_size_max 0.32
_exptl_crystal_size_mid 0.22
_exptl_crystal_size_min 0.15
_refine_diff_density_max 0.293
_refine_diff_density_min -0.306
_refine_ls_extinction_method none
_refine_ls_goodness_of_fit_ref 1.031
_refine_ls_hydrogen_treatment mixed
_refine_ls_matrix_type full
_refine_ls_number_parameters 212
_refine_ls_number_reflns 3449
_refine_ls_number_restraints 0
_refine_ls_restrained_S_all 1.031
_refine_ls_R_factor_all 0.0926
_refine_ls_R_factor_gt 0.0564
_refine_ls_shift/su_max 0.000
_refine_ls_shift/su_mean 0.000
_refine_ls_structure_factor_coef Fsqd
_refine_ls_weighting_details 'w=1/[\s^2^(Fo^2^)+(0.1038P)^2^+0.1468P] where P=(Fo^2^+2Fc^2^)/3'
_refine_ls_weighting_scheme calc
_refine_ls_wR_factor_gt 0.1452
_refine_ls_wR_factor_ref 0.1733
_reflns_number_gt 2264
_reflns_number_total 3449
_reflns_threshold_expression I>2\s(I)
_cod_data_source_file gg2119.cif
_cod_data_source_block I
_cod_original_cell_volume 1543.75(8)
_cod_original_sg_symbol_H-M 'P 21/c'
_cod_database_code 2238163
_cod_database_fobs_code 2238163

loop_
_symmetry_equiv_pos_as_xyz
'x, y, z'
'-x, y+1/2, -z+1/2'
'-x, -y, -z'
'x, -y-1/2, z-1/2'

loop_
_atom_site_type_symbol
_atom_site_label
_atom_site_fract_x
_atom_site_fract_y
_atom_site_fract_z
_atom_site_U_iso_or_equiv
_atom_site_adp_type
_atom_site_calc_flag
_atom_site_refinement_flags
_atom_site_occupancy
_atom_site_symmetry_multiplicity
O O2 -0.07121(16) 0.81568(8) 0.27256(14) 0.0549(4) Uani d . 1 1
N N2 0.36978(18) 0.72091(10) 0.28921(14) 0.0438(4) Uani d . 1 1
N N3 0.27961(18) 0.77174(10) 0.17675(13) 0.0455(4) Uani d . 1 1
C C13 0.4909(2) 0.66591(12) 0.29898(16) 0.0413(4) Uani d . 1 1
O O1 -0.28573(17) 0.90333(11) 0.17908(17) 0.0733(5) Uani d . 1 1
C C11 0.1725(2) 0.81116(11) 0.19068(17) 0.0433(4) Uani d . 1 1
N N1 0.38101(19) 0.68232(11) 0.48354(14) 0.0532(5) Uani d . 1 1
H H1A 0.4582 0.6461 0.5063 0.064 Uiso calc R 1 1
H H1B 0.3447 0.6890 0.5325 0.064 Uiso calc R 1 1
C C7 0.1242(2) 0.92069(12) 0.39955(16) 0.0426(4) Uani d . 1 1
C C10 0.3162(2) 0.72929(11) 0.36959(16) 0.0402(4) Uani d . 1 1
C C14 0.5007(2) 0.57697(13) 0.33054(18) 0.0500(5) Uani d . 1 1
H H14 0.4357 0.5534 0.3556 0.060 Uiso calc R 1 1
C C9 0.1904(2) 0.78783(11) 0.31016(16) 0.0411(4) Uani d . 1 1
C C2 -0.0212(2) 0.96295(12) 0.33066(17) 0.0465(5) Uani d . 1 1
C C6 0.2622(2) 0.96761(14) 0.48389(18) 0.0527(5) Uani d . 1 1
H H6 0.3608 0.9395 0.5306 0.063 Uiso calc R 1 1
C C8 0.1023(2) 0.82334(12) 0.36679(18) 0.0446(4) Uani d . 1 1
C C18 0.5921(2) 0.70181(13) 0.26633(18) 0.0500(5) Uani d . 1 1
H H18 0.5900 0.7624 0.2506 0.060 Uiso calc R 1 1
C C12 0.0453(2) 0.86596(14) 0.08062(18) 0.0559(5) Uani d . 1 1
H H12A 0.0652 0.8701 0.0123 0.084 Uiso calc R 1 1
H H12B 0.0454 0.9244 0.1122 0.084 Uiso calc R 1 1
H H12C -0.0564 0.8386 0.0467 0.084 Uiso calc R 1 1
C C17 0.6953(2) 0.64713(15) 0.2575(2) 0.0588(5) Uani d . 1 1
H H17 0.7606 0.6705 0.2326 0.071 Uiso calc R 1 1
C C1 -0.1431(2) 0.89583(13) 0.2522(2) 0.0528(5) Uani d . 1 1
C C16 0.7027(3) 0.55779(16) 0.2851(2) 0.0637(6) Uani d . 1 1
H H16 0.7713 0.5210 0.2772 0.076 Uiso calc R 1 1
C C15 0.6087(3) 0.52322(14) 0.3245(2) 0.0603(5) Uani d . 1 1
H H15 0.6175 0.4636 0.3471 0.072 Uiso calc R 1 1
C C3 -0.0347(3) 1.05330(14) 0.3422(2) 0.0609(6) Uani d . 1 1
H H3 -0.1330 1.0816 0.2950 0.073 Uiso calc R 1 1
C C5 0.2482(3) 1.05762(15) 0.4961(2) 0.0646(6) Uani d . 1 1
H H5 0.3388 1.0907 0.5529 0.077 Uiso calc R 1 1
C C4 0.1022(3) 1.09962(15) 0.4257(2) 0.0676(6) Uani d . 1 1
H H4 0.0966 1.1605 0.4351 0.081 Uiso calc R 1 1
H H8 0.130(2) 0.7852(12) 0.4451(19) 0.049(5) Uiso d . 1 1

loop_
_atom_site_aniso_label
_atom_site_aniso_U_11
_atom_site_aniso_U_22
_atom_site_aniso_U_33
_atom_site_aniso_U_12
_atom_site_aniso_U_13
_atom_site_aniso_U_23
O2 0.0481(8) 0.0467(8) 0.0721(9) -0.0027(6) 0.0345(7) -0.0020(6)
N2 0.0513(9) 0.0464(8) 0.0380(7) 0.0083(7) 0.0272(7) 0.0052(6)
N3 0.0530(10) 0.0484(9) 0.0372(8) 0.0065(7) 0.0262(7) 0.0059(6)
C13 0.0418(10) 0.0467(10) 0.0363(8) 0.0021(8) 0.0219(8) -0.0011(7)
O1 0.0421(9) 0.0777(11) 0.0866(11) 0.0030(7) 0.0267(8) -0.0077(8)
C11 0.0482(11) 0.0401(10) 0.0405(9) -0.0007(8) 0.0237(8) 0.0005(7)
N1 0.0624(11) 0.0635(10) 0.0424(9) 0.0210(8) 0.0344(8) 0.0143(7)
C7 0.0471(11) 0.0470(10) 0.0400(9) 0.0025(8) 0.0280(8) 0.0023(7)
C10 0.0456(10) 0.0407(10) 0.0363(9) -0.0006(8) 0.0237(8) 0.0002(7)
C14 0.0509(12) 0.0484(11) 0.0542(11) 0.0019(9) 0.0310(10) 0.0035(8)
C9 0.0461(11) 0.0398(9) 0.0401(9) 0.0003(8) 0.0253(8) -0.0008(7)
C2 0.0458(11) 0.0464(11) 0.0514(10) 0.0035(8) 0.0292(9) 0.0017(8)
C6 0.0486(12) 0.0621(13) 0.0449(10) 0.0009(10) 0.0241(9) -0.0054(9)
C8 0.0450(11) 0.0462(10) 0.0458(10) 0.0033(8) 0.0270(9) 0.0059(8)
C18 0.0513(12) 0.0520(11) 0.0476(10) -0.0024(9) 0.0278(9) 0.0015(8)
C12 0.0569(13) 0.0578(12) 0.0462(10) 0.0067(10) 0.0239(10) 0.0087(9)
C17 0.0508(12) 0.0746(15) 0.0594(12) 0.0038(11) 0.0355(10) 0.0053(10)
C1 0.0454(12) 0.0571(12) 0.0591(11) 0.0042(10) 0.0306(10) 0.0026(9)
C16 0.0555(13) 0.0760(16) 0.0649(13) 0.0159(11) 0.0365(11) 0.0022(11)
C15 0.0642(14) 0.0516(12) 0.0645(13) 0.0115(10) 0.0349(11) 0.0059(10)
C3 0.0590(14) 0.0527(13) 0.0714(13) 0.0126(10) 0.0360(12) 0.0047(10)
C5 0.0663(14) 0.0635(14) 0.0643(13) -0.0121(12) 0.0360(12) -0.0164(11)
C4 0.0804(17) 0.0472(12) 0.0795(15) 0.0007(12) 0.0465(14) -0.0080(11)

loop_
_atom_type_symbol
_atom_type_description
_atom_type_scat_dispersion_real
_atom_type_scat_dispersion_imag
_atom_type_scat_source
C C 0.0033 0.0016 'International Tables Vol C Tables 4.2.6.8 and 6.1.1.4'
H H 0.0000 0.0000 'International Tables Vol C Tables 4.2.6.8 and 6.1.1.4'
N N 0.0061 0.0033 'International Tables Vol C Tables 4.2.6.8 and 6.1.1.4'
O O 0.0106 0.0060 'International Tables Vol C Tables 4.2.6.8 and 6.1.1.4'

loop_
_geom_angle_atom_site_label_1
_geom_angle_atom_site_label_2
_geom_angle_atom_site_label_3
_geom_angle
C1 O2 C8 110.83(14)
C10 N2 N3 111.11(13)
C10 N2 C13 130.77(14)
N3 N2 C13 117.96(13)
C11 N3 N2 104.90(13)
C14 C13 C18 120.37(17)
C14 C13 N2 121.01(16)
C18 C13 N2 118.44(16)
N3 C11 C9 111.71(16)
N3 C11 C12 119.26(15)
C9 C11 C12 128.82(17)
C10 N1 H1A 120.0
C10 N1 H1B 120.0
H1A N1 H1B 120.0
C2 C7 C6 120.81(18)
C2 C7 C8 109.70(16)
C6 C7 C8 129.49(17)
N2 C10 N1 122.01(15)
N2 C10 C9 106.96(14)
N1 C10 C9 130.99(15)
C13 C14 C15 119.29(18)
C13 C14 H14 120.4
C15 C14 H14 120.4
C10 C9 C11 105.30(15)
C10 C9 C8 126.36(15)
C11 C9 C8 128.18(16)
C7 C2 C3 121.57(18)
C7 C2 C1 107.81(16)
C3 C2 C1 130.63(18)
C5 C6 C7 117.50(19)
C5 C6 H6 121.2
C7 C6 H6 121.2
O2 C8 C9 111.06(14)
O2 C8 C7 102.78(14)
C9 C8 C7 115.86(15)
O2 C8 H8 106.9(11)
C9 C8 H8 107.7(10)
C7 C8 H8 112.2(11)
C17 C18 C13 119.47(18)
C17 C18 H18 120.3
C13 C18 H18 120.3
C11 C12 H12A 109.5
C11 C12 H12B 109.5
H12A C12 H12B 109.5
C11 C12 H12C 109.5
H12A C12 H12C 109.5
H12B C12 H12C 109.5
C18 C17 C16 120.47(18)
C18 C17 H17 119.8
C16 C17 H17 119.8
O1 C1 O2 120.95(19)
O1 C1 C2 130.16(19)
O2 C1 C2 108.88(16)
C15 C16 C17 119.97(19)
C15 C16 H16 120.0
C17 C16 H16 120.0
C16 C15 C14 120.29(19)
C16 C15 H15 119.9
C14 C15 H15 119.9
C4 C3 C2 117.51(19)
C4 C3 H3 121.2
C2 C3 H3 121.2
C6 C5 C4 121.3(2)
C6 C5 H5 119.3
C4 C5 H5 119.3
C3 C4 C5 121.3(2)
C3 C4 H4 119.4
C5 C4 H4 119.4

loop_
_geom_bond_atom_site_label_1
_geom_bond_atom_site_label_2
_geom_bond_distance
O2 C1 1.358(2)
O2 C8 1.475(2)
N2 C10 1.359(2)
N2 N3 1.388(2)
N2 C13 1.422(2)
N3 C11 1.319(2)
C13 C14 1.382(3)
C13 C18 1.389(2)
O1 C1 1.208(2)
C11 C9 1.412(2)
C11 C12 1.495(3)
N1 C10 1.365(2)
N1 H1A 0.8600
N1 H1B 0.8600
C7 C2 1.377(3)
C7 C6 1.384(3)
C7 C8 1.504(3)
C10 C9 1.376(2)
C14 C15 1.388(3)
C14 H14 0.9300
C9 C8 1.489(2)
C2 C3 1.383(3)
C2 C1 1.467(3)
C6 C5 1.380(3)
C6 H6 0.9300
C8 H8 1.013(19)
C18 C17 1.375(3)
C18 H18 0.9300
C12 H12A 0.9600
C12 H12B 0.9600
C12 H12C 0.9600
C17 C16 1.379(3)
C17 H17 0.9300
C16 C15 1.375(3)
C16 H16 0.9300
C15 H15 0.9300
C3 C4 1.371(3)
C3 H3 0.9300
C5 C4 1.381(3)
C5 H5 0.9300
C4 H4 0.9300

loop_
_geom_hbond_atom_site_label_D
_geom_hbond_atom_site_label_H
_geom_hbond_atom_site_label_A
_geom_hbond_site_symmetry_A
_geom_hbond_distance_DH
_geom_hbond_distance_HA
_geom_hbond_distance_DA
_geom_hbond_angle_DHA
N1 H1A O1 4_676 0.86 2.38 3.131(2) 146.0
N1 H1B N3 4_576 0.86 2.27 3.116(2) 169.4
C8 H8 N3 4_576 1.013(19) 2.51(2) 3.484(2) 159.9(15)

loop_
_geom_torsion_atom_site_label_1
_geom_torsion_atom_site_label_2
_geom_torsion_atom_site_label_3
_geom_torsion_atom_site_label_4
_geom_torsion
C10 N2 N3 C11 0.49(19)
C13 N2 N3 C11 176.40(15)
C10 N2 C13 C14 45.9(3)
N3 N2 C13 C14 -129.02(17)
C10 N2 C13 C18 -138.91(19)
N3 N2 C13 C18 46.1(2)
N2 N3 C11 C9 0.29(19)
N2 N3 C11 C12 -174.89(15)
N3 N2 C10 N1 176.82(16)
C13 N2 C10 N1 1.6(3)
N3 N2 C10 C9 -1.07(19)
C13 N2 C10 C9 -176.30(17)
C18 C13 C14 C15 -2.4(3)
N2 C13 C14 C15 172.66(17)
N2 C10 C9 C11 1.17(19)
N1 C10 C9 C11 -176.46(18)
N2 C10 C9 C8 -174.57(16)
N1 C10 C9 C8 7.8(3)
N3 C11 C9 C10 -0.9(2)
C12 C11 C9 C10 173.66(17)
N3 C11 C9 C8 174.71(17)
C12 C11 C9 C8 -10.7(3)
C6 C7 C2 C3 0.5(3)
C8 C7 C2 C3 -179.57(16)
C6 C7 C2 C1 -179.22(16)
C8 C7 C2 C1 0.73(19)
C2 C7 C6 C5 0.1(3)
C8 C7 C6 C5 -179.82(17)
C1 O2 C8 C9 -124.84(16)
C1 O2 C8 C7 -0.32(18)
C10 C9 C8 O2 -131.54(18)
C11 C9 C8 O2 53.7(2)
C10 C9 C8 C7 111.7(2)
C11 C9 C8 C7 -63.1(2)
C2 C7 C8 O2 -0.28(17)
C6 C7 C8 O2 179.67(16)
C2 C7 C8 C9 121.01(17)
C6 C7 C8 C9 -59.0(2)
C14 C13 C18 C17 4.1(3)
N2 C13 C18 C17 -171.06(16)
C13 C18 C17 C16 -2.3(3)
C8 O2 C1 O1 -179.17(17)
C8 O2 C1 C2 0.8(2)
C7 C2 C1 O1 179.0(2)
C3 C2 C1 O1 -0.7(4)
C7 C2 C1 O2 -0.9(2)
C3 C2 C1 O2 179.40(18)
C18 C17 C16 C15 -1.3(3)
C17 C16 C15 C14 3.1(3)
C13 C14 C15 C16 -1.2(3)
C7 C2 C3 C4 -0.4(3)
C1 C2 C3 C4 179.19(19)
C7 C6 C5 C4 -0.8(3)
C2 C3 C4 C5 -0.2(3)
C6 C5 C4 C3 0.8(3)
